data_7120927
loop_
_publ_author_name
'Zhu, Sha'
'Shoshani, Manar M.'
'Johnson, Samuel A.'

_publ_section_title
;
 Versatile (\h6-arene)Ni(PCy3) nickel monophosphine precursors
;
_journal_name_full 'Chemical Communications'
_journal_paper_doi 10.1039/C7CC08416A
_journal_year 2017
_chemical_compound_source synthesized
_chemical_formula_moiety 'C27  H45  Ni P'
_chemical_formula_sum 'C27 H45 Ni P'
_chemical_formula_weight 459.31
_space_group_IT_number 14
_symmetry_cell_setting monoclinic
_symmetry_Int_Tables_number 14
_symmetry_space_group_name_Hall '-P 2ybc'
_symmetry_space_group_name_H-M 'P 1 21/c 1'
_atom_sites_solution_hydrogens geom
_atom_sites_solution_primary iterative
_atom_sites_solution_secondary iterative
_audit_creation_date 2016-10-12T07:19:16-00:00
_audit_creation_method 'WinGX routine CIF_UPDATE'
_audit_update_record
;
2017-10-16 deposited with the CCDC.
2017-11-21 downloaded from the CCDC.
;
_cell_angle_alpha 90
_cell_angle_beta 104.542(2)
_cell_angle_gamma 90
_cell_formula_units_Z 4
_cell_length_a 12.7379(14)
_cell_length_b 9.3650(11)
_cell_length_c 21.990(3)
_cell_measurement_reflns_used 9935
_cell_measurement_temperature 173(2)
_cell_measurement_theta_max 29.94
_cell_measurement_theta_min 3.03
_cell_measurement_wavelength 0.71073
_cell_volume 2539.2(5)
_computing_cell_refinement 'Bruker SAINT'
_computing_data_collection 'Bruker APEX2'
_computing_data_reduction 'Bruker SAINT'
_computing_molecular_graphics 'Bruker SHELXTL'
_computing_publication_material 'Bruker SHELXTL'
_computing_structure_refinement 'SHELXL-2016/4 (Sheldrick, 2016)'
_computing_structure_solution 'SHELXS-97 (Sheldrick 2008)'
_diffrn_ambient_temperature 173(2)
_diffrn_measured_fraction_theta_full 0.94
_diffrn_measured_fraction_theta_max 0.94
_diffrn_measurement_device_type 'Bruker APEX-II CCD'
_diffrn_measurement_method '\f and \w scans'
_diffrn_radiation_probe x-ray
_diffrn_radiation_type MoK\a
_diffrn_radiation_wavelength 0.71073
_diffrn_reflns_av_unetI/netI 0.038
_diffrn_reflns_Laue_measured_fraction_full 0.94
_diffrn_reflns_Laue_measured_fraction_max 0.94
_diffrn_reflns_limit_h_max 16
_diffrn_reflns_limit_h_min -16
_diffrn_reflns_limit_k_max 12
_diffrn_reflns_limit_k_min 0
_diffrn_reflns_limit_l_max 28
_diffrn_reflns_limit_l_min 0
_diffrn_reflns_number 6405
_diffrn_reflns_point_group_measured_fraction_full 0.94
_diffrn_reflns_point_group_measured_fraction_max 0.94
_diffrn_reflns_theta_full 27.499
_diffrn_reflns_theta_max 27.499
_diffrn_reflns_theta_min 2.897
_diffrn_standards_number 0
_exptl_absorpt_coefficient_mu 0.838
_exptl_absorpt_correction_T_max 0.89
_exptl_absorpt_correction_T_min 0.84
_exptl_absorpt_correction_type multi-scan
_exptl_absorpt_process_details 'TWINABS - Bruker AXS  - Version 2012/1'
_exptl_crystal_colour yellow
_exptl_crystal_density_diffrn 1.201
_exptl_crystal_density_method 'not measured'
_exptl_crystal_description block
_exptl_crystal_F_000 1000
_exptl_crystal_size_max 0.22
_exptl_crystal_size_mid 0.18
_exptl_crystal_size_min 0.15
_refine_diff_density_max 0.42
_refine_diff_density_min -0.375
_refine_diff_density_rms 0.077
_refine_ls_extinction_method none
_refine_ls_goodness_of_fit_ref 1.144
_refine_ls_hydrogen_treatment constr
_refine_ls_matrix_type full
_refine_ls_number_constraints 0
_refine_ls_number_parameters 266
_refine_ls_number_reflns 6405
_refine_ls_number_restraints 0
_refine_ls_restrained_S_all 1.144
_refine_ls_R_factor_all 0.0778
_refine_ls_R_factor_gt 0.0552
_refine_ls_shift/su_max 0
_refine_ls_shift/su_mean 0
_refine_ls_structure_factor_coef Fsqd
_refine_ls_weighting_details 'w=1/[\s^2^(Fo^2^)+(0.0057P)^2^+13.4060P] where P=(Fo^2^+2Fc^2^)/3'
_refine_ls_weighting_scheme calc
_refine_ls_wR_factor_gt 0.1351
_refine_ls_wR_factor_ref 0.1453
_reflns_Friedel_coverage 0
_reflns_number_gt 5207
_reflns_number_total 6405
_reflns_threshold_expression 'I > 2\s(I)'
_cod_data_source_file c7cc08416a2.cif
_cod_data_source_block shelx
_cod_original_sg_symbol_H-M 'P 21/c'
_cod_database_code 7120927

loop_
_symmetry_equiv_pos_as_xyz
'x, y, z'
'-x, y+1/2, -z+1/2'
'-x, -y, -z'
'x, -y-1/2, z-1/2'

loop_
_atom_site_label
_atom_site_type_symbol
_atom_site_fract_x
_atom_site_fract_y
_atom_site_fract_z
_atom_site_U_iso_or_equiv
_atom_site_adp_type
_atom_site_occupancy
_atom_site_site_symmetry_order
_atom_site_calc_flag
_atom_site_refinement_flags_posn
_atom_site_refinement_flags_adp
NI1 Ni 0.76771(6) 0.98793(7) 0.06698(3) 0.02568(17) Uani 1 1 d . .
P1 P 0.78465(11) 0.77866(12) 0.10273(6) 0.0183(3) Uani 1 1 d . .
C1 C 0.8668(5) 1.1747(6) 0.0693(3) 0.0352(14) Uani 1 1 d . .
C2 C 0.8327(6) 1.1228(6) 0.0075(3) 0.0444(17) Uani 1 1 d . .
H2 H 0.885229 1.105161 -0.015509 0.053 Uiso 1 1 calc R U
C3 C 0.7228(6) 1.0964(6) -0.0210(3) 0.0478(18) Uani 1 1 d . .
C4 C 0.6448(5) 1.1216(6) 0.0132(3) 0.0426(16) Uani 1 1 d . .
H4 H 0.570348 1.103948 -0.005848 0.051 Uiso 1 1 calc R U
C5 C 0.6764(5) 1.1732(6) 0.0759(3) 0.0352(14) Uani 1 1 d . .
C6 C 0.7873(5) 1.2002(5) 0.1029(3) 0.0305(12) Uani 1 1 d . .
H6 H 0.809053 1.236419 0.14451 0.037 Uiso 1 1 calc R U
C7 C 0.9835(5) 1.2083(7) 0.0980(3) 0.0519(18) Uani 1 1 d . .
H7A H 1.029394 1.140542 0.08244 0.078 Uiso 1 1 calc R U
H7B H 0.998393 1.200692 0.143792 0.078 Uiso 1 1 calc R U
H7C H 0.999315 1.305596 0.086481 0.078 Uiso 1 1 calc R U
C8 C 0.6886(7) 1.0433(8) -0.0885(3) 0.079(3) Uani 1 1 d . .
H8A H 0.615421 1.002883 -0.096743 0.118 Uiso 1 1 calc R U
H8B H 0.739411 0.969747 -0.094954 0.118 Uiso 1 1 calc R U
H8C H 0.688918 1.123219 -0.117224 0.118 Uiso 1 1 calc R U
C9 C 0.5938(5) 1.2025(6) 0.1126(3) 0.0485(17) Uani 1 1 d . .
H9A H 0.629117 1.199974 0.157622 0.073 Uiso 1 1 calc R U
H9B H 0.536828 1.129666 0.102703 0.073 Uiso 1 1 calc R U
H9C H 0.561723 1.296967 0.101323 0.073 Uiso 1 1 calc R U
C10 C 0.6857(4) 0.7320(5) 0.1496(2) 0.0210(10) Uani 1 1 d . .
H10 H 0.612213 0.736377 0.119855 0.025 Uiso 1 1 calc R U
C11 C 0.6864(4) 0.8455(6) 0.1998(2) 0.0302(12) Uani 1 1 d . .
H11A H 0.757401 0.844007 0.231194 0.036 Uiso 1 1 calc R U
H11B H 0.676889 0.941041 0.179979 0.036 Uiso 1 1 calc R U
C12 C 0.5965(5) 0.8193(7) 0.2327(3) 0.0373(14) Uani 1 1 d . .
H12A H 0.525346 0.82955 0.201986 0.045 Uiso 1 1 calc R U
H12B H 0.600848 0.892207 0.265861 0.045 Uiso 1 1 calc R U
C13 C 0.6045(5) 0.6714(7) 0.2621(3) 0.0423(16) Uani 1 1 d . .
H13A H 0.671551 0.66477 0.296424 0.051 Uiso 1 1 calc R U
H13B H 0.54186 0.655596 0.280339 0.051 Uiso 1 1 calc R U
C14 C 0.6058(5) 0.5568(6) 0.2133(3) 0.0392(15) Uani 1 1 d . .
H14A H 0.534725 0.555237 0.182035 0.047 Uiso 1 1 calc R U
H14B H 0.617031 0.462351 0.234107 0.047 Uiso 1 1 calc R U
C15 C 0.6953(4) 0.5833(5) 0.1797(2) 0.0275(12) Uani 1 1 d . .
H15A H 0.690918 0.509986 0.146662 0.033 Uiso 1 1 calc R U
H15B H 0.766879 0.574037 0.210109 0.033 Uiso 1 1 calc R U
C16 C 0.7634(4) 0.6313(5) 0.0442(2) 0.0197(10) Uani 1 1 d . .
H16 H 0.782111 0.538824 0.067016 0.024 Uiso 1 1 calc R U
C17 C 0.6448(4) 0.6254(5) 0.0064(2) 0.0253(11) Uani 1 1 d . .
H17A H 0.624141 0.71866 -0.014394 0.03 Uiso 1 1 calc R U
H17B H 0.597864 0.608006 0.035317 0.03 Uiso 1 1 calc R U
C18 C 0.6263(4) 0.5074(6) -0.0434(2) 0.0288(11) Uani 1 1 d . .
H18A H 0.639582 0.413231 -0.022401 0.035 Uiso 1 1 calc R U
H18B H 0.549865 0.509911 -0.068291 0.035 Uiso 1 1 calc R U
C19 C 0.6999(5) 0.5246(6) -0.0867(2) 0.0369(14) Uani 1 1 d . .
H19A H 0.680919 0.613488 -0.111441 0.044 Uiso 1 1 calc R U
H19B H 0.689371 0.443413 -0.116463 0.044 Uiso 1 1 calc R U
C20 C 0.8190(4) 0.5309(6) -0.0498(3) 0.0374(15) Uani 1 1 d . .
H20A H 0.840241 0.438407 -0.028459 0.045 Uiso 1 1 calc R U
H20B H 0.865388 0.547794 -0.079057 0.045 Uiso 1 1 calc R U
C21 C 0.8363(4) 0.6501(6) -0.0011(2) 0.0287(12) Uani 1 1 d . .
H21A H 0.820491 0.743238 -0.02283 0.034 Uiso 1 1 calc R U
H21B H 0.913213 0.650735 0.023046 0.034 Uiso 1 1 calc R U
C22 C 0.9182(4) 0.7343(5) 0.1589(2) 0.0215(10) Uani 1 1 d . .
H22 H 0.908237 0.752604 0.201899 0.026 Uiso 1 1 calc R U
C23 C 0.9590(4) 0.5805(5) 0.1596(2) 0.0268(11) Uani 1 1 d . .
H23A H 0.972183 0.557422 0.118236 0.032 Uiso 1 1 calc R U
H23B H 0.902769 0.514482 0.166934 0.032 Uiso 1 1 calc R U
C24 C 1.0640(4) 0.5590(6) 0.2110(3) 0.0387(14) Uani 1 1 d . .
H24A H 1.04883 0.571466 0.25268 0.046 Uiso 1 1 calc R U
H24B H 1.090624 0.460429 0.208572 0.046 Uiso 1 1 calc R U
C25 C 1.1512(4) 0.6644(6) 0.2043(3) 0.0407(15) Uani 1 1 d . .
H25A H 1.215597 0.652715 0.240082 0.049 Uiso 1 1 calc R U
H25B H 1.173482 0.643309 0.165183 0.049 Uiso 1 1 calc R U
C26 C 1.1114(4) 0.8172(6) 0.2023(3) 0.0360(14) Uani 1 1 d . .
H26A H 1.168096 0.882094 0.194669 0.043 Uiso 1 1 calc R U
H26B H 1.098191 0.842296 0.243514 0.043 Uiso 1 1 calc R U
C27 C 1.0068(4) 0.8379(6) 0.1507(3) 0.0303(12) Uani 1 1 d . .
H27A H 1.021764 0.822066 0.109153 0.036 Uiso 1 1 calc R U
H27B H 0.980952 0.937289 0.151951 0.036 Uiso 1 1 calc R U

loop_
_atom_site_aniso_label
_atom_site_aniso_U_11
_atom_site_aniso_U_22
_atom_site_aniso_U_33
_atom_site_aniso_U_23
_atom_site_aniso_U_13
_atom_site_aniso_U_12
NI1 0.0370(4) 0.0164(3) 0.0240(3) 0.0027(3) 0.0083(3) -0.0021(3)
P1 0.0218(6) 0.0160(6) 0.0185(6) 0.0004(5) 0.0076(5) -0.0010(5)
C1 0.049(4) 0.019(3) 0.043(4) 0.001(2) 0.021(3) -0.009(2)
C2 0.075(5) 0.027(3) 0.042(4) 0.006(3) 0.034(4) -0.007(3)
C3 0.091(6) 0.023(3) 0.025(3) 0.008(2) 0.008(4) -0.007(3)
C4 0.051(4) 0.024(3) 0.042(4) 0.011(3) -0.008(3) -0.001(3)
C5 0.042(4) 0.018(3) 0.043(4) 0.009(2) 0.005(3) 0.007(2)
C6 0.040(3) 0.016(2) 0.035(3) 0.001(2) 0.007(3) -0.002(2)
C7 0.055(4) 0.033(3) 0.076(5) -0.003(3) 0.032(4) -0.017(3)
C8 0.137(8) 0.065(5) 0.026(4) 0.005(3) 0.005(4) -0.022(5)
C9 0.037(4) 0.036(3) 0.070(5) 0.005(3) 0.007(3) 0.014(3)
C10 0.019(2) 0.025(3) 0.021(3) -0.001(2) 0.009(2) 0.001(2)
C11 0.037(3) 0.030(3) 0.025(3) -0.004(2) 0.010(3) 0.001(2)
C12 0.035(3) 0.054(4) 0.026(3) -0.008(3) 0.015(3) 0.006(3)
C13 0.044(4) 0.063(4) 0.028(3) 0.000(3) 0.025(3) -0.009(3)
C14 0.046(4) 0.045(3) 0.033(3) 0.003(3) 0.022(3) -0.012(3)
C15 0.033(3) 0.026(3) 0.027(3) 0.004(2) 0.014(2) -0.004(2)
C16 0.022(3) 0.019(2) 0.019(2) -0.0007(18) 0.007(2) -0.001(2)
C17 0.027(3) 0.027(3) 0.021(3) -0.001(2) 0.004(2) -0.001(2)
C18 0.029(3) 0.027(3) 0.028(3) -0.004(2) 0.003(2) -0.004(2)
C19 0.046(4) 0.041(3) 0.026(3) -0.013(3) 0.012(3) -0.010(3)
C20 0.037(3) 0.046(4) 0.039(3) -0.019(3) 0.027(3) -0.011(3)
C21 0.032(3) 0.031(3) 0.028(3) -0.008(2) 0.017(2) -0.010(2)
C22 0.020(3) 0.022(2) 0.022(3) -0.002(2) 0.004(2) 0.000(2)
C23 0.025(3) 0.024(3) 0.030(3) -0.002(2) 0.004(2) 0.002(2)
C24 0.031(3) 0.035(3) 0.044(4) -0.001(3) -0.003(3) 0.009(3)
C25 0.021(3) 0.052(4) 0.045(4) -0.017(3) 0.000(3) 0.003(3)
C26 0.025(3) 0.043(3) 0.038(3) -0.012(3) 0.005(3) -0.011(3)
C27 0.026(3) 0.030(3) 0.036(3) -0.003(2) 0.008(2) -0.010(2)

loop_
_atom_type_symbol
_atom_type_description
_atom_type_scat_dispersion_real
_atom_type_scat_dispersion_imag
_atom_type_scat_source
C C 0.0033 0.0016 'International Tables Vol C Tables 4.2.6.8 and 6.1.1.4'
H H 0 0 'International Tables Vol C Tables 4.2.6.8 and 6.1.1.4'
P P 0.1023 0.0942 'International Tables Vol C Tables 4.2.6.8 and 6.1.1.4'
Ni Ni 0.3393 1.1124 'International Tables Vol C Tables 4.2.6.8 and 6.1.1.4'

loop_
_geom_angle_atom_site_label_1
_geom_angle_atom_site_label_2
_geom_angle_atom_site_label_3
_geom_angle
P1 NI1 C4 138.74(17)
P1 NI1 C5 137.22(17)
C4 NI1 C5 39.1(2)
P1 NI1 C2 139.77(18)
C4 NI1 C2 69.7(3)
C5 NI1 C2 83.0(2)
P1 NI1 C6 137.72(15)
C4 NI1 C6 69.9(2)
C5 NI1 C6 38.7(2)
C2 NI1 C6 69.3(2)
P1 NI1 C3 139.65(17)
C4 NI1 C3 38.7(2)
C5 NI1 C3 70.5(2)
C2 NI1 C3 38.5(2)
C6 NI1 C3 82.6(2)
P1 NI1 C1 138.15(18)
C4 NI1 C1 83.1(2)
C5 NI1 C1 70.4(2)
C2 NI1 C1 38.3(2)
C6 NI1 C1 38.6(2)
C3 NI1 C1 69.9(2)
C16 P1 C10 102.0(2)
C16 P1 C22 104.0(2)
C10 P1 C22 102.1(2)
C16 P1 NI1 116.68(16)
C10 P1 NI1 113.82(16)
C22 P1 NI1 116.26(16)
C2 C1 C6 118.3(6)
C2 C1 C7 121.0(6)
C6 C1 C7 120.7(6)
C2 C1 NI1 70.0(3)
C6 C1 NI1 69.9(3)
C7 C1 NI1 134.2(4)
C3 C2 C1 121.7(6)
C3 C2 NI1 70.9(3)
C1 C2 NI1 71.7(3)
C3 C2 H2 119.2
C1 C2 H2 119.2
NI1 C2 H2 131.2
C2 C3 C4 119.3(6)
C2 C3 C8 120.2(7)
C4 C3 C8 120.5(7)
C2 C3 NI1 70.6(3)
C4 C3 NI1 70.1(3)
C8 C3 NI1 132.5(4)
C3 C4 C5 120.6(6)
C3 C4 NI1 71.2(4)
C5 C4 NI1 70.7(3)
C3 C4 H4 119.7
C5 C4 H4 119.7
NI1 C4 H4 131.2
C6 C5 C4 118.7(6)
C6 C5 C9 120.2(6)
C4 C5 C9 121.1(6)
C6 C5 NI1 70.9(3)
C4 C5 NI1 70.2(3)
C9 C5 NI1 132.2(4)
C5 C6 C1 121.4(5)
C5 C6 NI1 70.4(3)
C1 C6 NI1 71.4(3)
C5 C6 H6 119.3
C1 C6 H6 119.3
NI1 C6 H6 131.9
C1 C7 H7A 109.5
C1 C7 H7B 109.5
H7A C7 H7B 109.5
C1 C7 H7C 109.5
H7A C7 H7C 109.5
H7B C7 H7C 109.5
C3 C8 H8A 109.5
C3 C8 H8B 109.5
H8A C8 H8B 109.5
C3 C8 H8C 109.5
H8A C8 H8C 109.5
H8B C8 H8C 109.5
C5 C9 H9A 109.5
C5 C9 H9B 109.5
H9A C9 H9B 109.5
C5 C9 H9C 109.5
H9A C9 H9C 109.5
H9B C9 H9C 109.5
C11 C10 C15 109.6(4)
C11 C10 P1 110.7(3)
C15 C10 P1 117.2(3)
C11 C10 H10 106.2
C15 C10 H10 106.2
P1 C10 H10 106.2
C12 C11 C10 111.3(4)
C12 C11 H11A 109.4
C10 C11 H11A 109.4
C12 C11 H11B 109.4
C10 C11 H11B 109.4
H11A C11 H11B 108
C11 C12 C13 111.8(5)
C11 C12 H12A 109.3
C13 C12 H12A 109.3
C11 C12 H12B 109.3
C13 C12 H12B 109.3
H12A C12 H12B 107.9
C14 C13 C12 110.8(4)
C14 C13 H13A 109.5
C12 C13 H13A 109.5
C14 C13 H13B 109.5
C12 C13 H13B 109.5
H13A C13 H13B 108.1
C13 C14 C15 111.7(5)
C13 C14 H14A 109.3
C15 C14 H14A 109.3
C13 C14 H14B 109.3
C15 C14 H14B 109.3
H14A C14 H14B 107.9
C14 C15 C10 111.5(4)
C14 C15 H15A 109.3
C10 C15 H15A 109.3
C14 C15 H15B 109.3
C10 C15 H15B 109.3
H15A C15 H15B 108
C17 C16 C21 109.2(4)
C17 C16 P1 110.8(3)
C21 C16 P1 111.0(3)
C17 C16 H16 108.6
C21 C16 H16 108.6
P1 C16 H16 108.6
C16 C17 C18 111.6(4)
C16 C17 H17A 109.3
C18 C17 H17A 109.3
C16 C17 H17B 109.3
C18 C17 H17B 109.3
H17A C17 H17B 108
C19 C18 C17 111.5(4)
C19 C18 H18A 109.3
C17 C18 H18A 109.3
C19 C18 H18B 109.3
C17 C18 H18B 109.3
H18A C18 H18B 108
C18 C19 C20 111.1(4)
C18 C19 H19A 109.4
C20 C19 H19A 109.4
C18 C19 H19B 109.4
C20 C19 H19B 109.4
H19A C19 H19B 108
C21 C20 C19 110.5(5)
C21 C20 H20A 109.5
C19 C20 H20A 109.5
C21 C20 H20B 109.5
C19 C20 H20B 109.5
H20A C20 H20B 108.1
C20 C21 C16 111.5(4)
C20 C21 H21A 109.3
C16 C21 H21A 109.3
C20 C21 H21B 109.3
C16 C21 H21B 109.3
H21A C21 H21B 108
C23 C22 C27 109.8(4)
C23 C22 P1 117.7(3)
C27 C22 P1 110.7(3)
C23 C22 H22 105.9
C27 C22 H22 105.9
P1 C22 H22 105.9
C22 C23 C24 111.3(4)
C22 C23 H23A 109.4
C24 C23 H23A 109.4
C22 C23 H23B 109.4
C24 C23 H23B 109.4
H23A C23 H23B 108
C25 C24 C23 111.5(5)
C25 C24 H24A 109.3
C23 C24 H24A 109.3
C25 C24 H24B 109.3
C23 C24 H24B 109.3
H24A C24 H24B 108
C26 C25 C24 111.6(4)
C26 C25 H25A 109.3
C24 C25 H25A 109.3
C26 C25 H25B 109.3
C24 C25 H25B 109.3
H25A C25 H25B 108
C25 C26 C27 111.3(4)
C25 C26 H26A 109.4
C27 C26 H26A 109.4
C25 C26 H26B 109.4
C27 C26 H26B 109.4
H26A C26 H26B 108
C26 C27 C22 111.2(4)
C26 C27 H27A 109.4
C22 C27 H27A 109.4
C26 C27 H27B 109.4
C22 C27 H27B 109.4
H27A C27 H27B 108

loop_
_geom_bond_atom_site_label_1
_geom_bond_atom_site_label_2
_geom_bond_distance
NI1 P1 2.1025(13)
NI1 C4 2.118(6)
NI1 C5 2.124(5)
NI1 C2 2.129(6)
NI1 C6 2.131(5)
NI1 C3 2.133(6)
NI1 C1 2.150(5)
P1 C16 1.860(5)
P1 C10 1.870(5)
P1 C22 1.880(5)
C1 C2 1.405(8)
C1 C6 1.416(8)
C1 C7 1.495(8)
C2 C3 1.405(9)
C2 H2 0.95
C3 C4 1.409(9)
C3 C8 1.521(8)
C4 C5 1.420(8)
C4 H4 0.95
C5 C6 1.411(8)
C5 C9 1.504(8)
C6 H6 0.95
C7 H7A 0.98
C7 H7B 0.98
C7 H7C 0.98
C8 H8A 0.98
C8 H8B 0.98
C8 H8C 0.98
C9 H9A 0.98
C9 H9B 0.98
C9 H9C 0.98
C10 C11 1.530(7)
C10 C15 1.533(7)
C10 H10 1
C11 C12 1.520(7)
C11 H11A 0.99
C11 H11B 0.99
C12 C13 1.521(8)
C12 H12A 0.99
C12 H12B 0.99
C13 C14 1.520(8)
C13 H13A 0.99
C13 H13B 0.99
C14 C15 1.527(6)
C14 H14A 0.99
C14 H14B 0.99
C15 H15A 0.99
C15 H15B 0.99
C16 C17 1.531(6)
C16 C21 1.533(6)
C16 H16 1
C17 C18 1.533(7)
C17 H17A 0.99
C17 H17B 0.99
C18 C19 1.504(7)
C18 H18A 0.99
C18 H18B 0.99
C19 C20 1.531(7)
C19 H19A 0.99
C19 H19B 0.99
C20 C21 1.524(7)
C20 H20A 0.99
C20 H20B 0.99
C21 H21A 0.99
C21 H21B 0.99
C22 C23 1.530(6)
C22 C27 1.533(6)
C22 H22 1
C23 C24 1.531(7)
C23 H23A 0.99
C23 H23B 0.99
C24 C25 1.521(8)
C24 H24A 0.99
C24 H24B 0.99
C25 C26 1.515(8)
C25 H25A 0.99
C25 H25B 0.99
C26 C27 1.531(7)
C26 H26A 0.99
C26 H26B 0.99
C27 H27A 0.99
C27 H27B 0.99
